data_4116448
loop_
_publ_author_name
'Ekaterina V. Anokhina'
'Michael W. Essig'
'Cynthia S. Day'
'Abdessadek Lachgar'

_publ_contact_author_address
;
    Department of Chemistry, 
    Wake Forest University, 
    Winston-Salem, NC 27109
;
_publ_contact_author_email lachgar@wfu.edu
_publ_contact_author_fax '(336) 758-4656'
_publ_contact_author_name 'Abdessadek Lachgar'
_publ_contact_author_phone '(336) 758-4676'
_publ_section_title
;
 Ti2Nb6O12, a Novel Niobium Oxide Cluster Compound with "Chevrel Phase"
 Intercluster Connectivity Type
;
_journal_name_full 'Journal of the American Chemical Society'
_journal_page_first 6827
_journal_page_last 6833
_journal_paper_doi 10.1021/ja990759e
_journal_volume 121
_journal_year 1999
_chemical_formula_sum 'Nb6 O12 Ti2'
_chemical_formula_weight 845.26
_chemical_name_systematic 'dititanium hexaniobium dodecaoxide'
_space_group_IT_number 148
_symmetry_cell_setting rhombohedral
_symmetry_space_group_name_Hall '-R 3'
_symmetry_space_group_name_H-M 'R -3 :H'
_atom_sites_solution_hydrogens geom
_atom_sites_solution_primary direct
_atom_sites_solution_secondary difmap
_audit_creation_method 'SHELXL-97 and manual editing of form.cif'
_cell_angle_alpha 90.00
_cell_angle_beta 90.00
_cell_angle_gamma 120.00
_cell_formula_units_Z 3
_cell_length_a 7.9364(5)
_cell_length_b 7.9364(5)
_cell_length_c 14.4339(10)
_cell_measurement_reflns_used 47
_cell_measurement_temperature 293(2)
_cell_measurement_theta_max 17.46
_cell_measurement_theta_min 3.27
_cell_volume 787.34(9)
_computing_cell_refinement 'Siemens XSCANS'
_computing_data_collection 'Siemens XSCANS'
_computing_data_reduction 'Siemens SHELXTL'
_computing_molecular_graphics 'ATOMS for Windows'
_computing_publication_material 'Siemens SHELXTL'
_computing_structure_refinement 'SHELXL-97 (Sheldrick, 1997)'
_computing_structure_solution 'SHELXS-97 (Sheldrick, 1990)'
_diffrn_ambient_temperature 293(2)
_diffrn_measured_fraction_theta_full 0.995
_diffrn_measured_fraction_theta_max 0.995
_diffrn_measurement_device 'Siemens P4'
_diffrn_measurement_method '\w scans'
_diffrn_radiation_monochromator graphite
_diffrn_radiation_source 'sealed tube'
_diffrn_radiation_type MoK\a
_diffrn_radiation_wavelength 0.71073
_diffrn_reflns_av_R_equivalents 0.0138
_diffrn_reflns_av_sigmaI/netI 0.0197
_diffrn_reflns_limit_h_max 11
_diffrn_reflns_limit_h_min -1
_diffrn_reflns_limit_k_max 1
_diffrn_reflns_limit_k_min -11
_diffrn_reflns_limit_l_max 1
_diffrn_reflns_limit_l_min -20
_diffrn_reflns_number 795
_diffrn_reflns_theta_full 31.02
_diffrn_reflns_theta_max 31.02
_diffrn_reflns_theta_min 3.28
_diffrn_standards_decay_% 0
_diffrn_standards_interval_count 97
_diffrn_standards_number 3
_exptl_absorpt_coefficient_mu 7.807
_exptl_absorpt_correction_T_max 0.9928
_exptl_absorpt_correction_T_min 0.8563
_exptl_absorpt_correction_type empirical
_exptl_crystal_colour 'black             '
_exptl_crystal_density_diffrn 5.348
_exptl_crystal_description 'octahedron        '
_exptl_crystal_F_000 1158
_exptl_crystal_size_max 0.1
_exptl_crystal_size_mid 0.1
_exptl_crystal_size_min 0.1
_refine_diff_density_max 1.151
_refine_diff_density_min -0.678
_refine_diff_density_rms 0.183
_refine_ls_extinction_coef 0.00271(12)
_refine_ls_extinction_expression Fc^*^=kFc[1+0.001xFc^2^\l^3^/sin(2\q)]^-1/4^
_refine_ls_extinction_method SHELXL
_refine_ls_goodness_of_fit_ref 1.116
_refine_ls_hydrogen_treatment mixed
_refine_ls_matrix_type full
_refine_ls_number_parameters 33
_refine_ls_number_reflns 562
_refine_ls_number_restraints 0
_refine_ls_restrained_S_all 1.116
_refine_ls_R_factor_all 0.0219
_refine_ls_R_factor_gt 0.0180
_refine_ls_shift/su_max 0.000
_refine_ls_shift/su_mean 0.000
_refine_ls_structure_factor_coef Fsqd
_refine_ls_weighting_details 'calc w=1/[\s^2^(Fo^2^)+(0.0165P)^2^+0.0000P] where P=(Fo^2^+2Fc^2^)/3'
_refine_ls_weighting_scheme calc
_refine_ls_wR_factor_gt 0.0342
_refine_ls_wR_factor_ref 0.0349
_reflns_number_gt 518
_reflns_number_total 562
_reflns_threshold_expression >2sigma(I)
_cod_data_source_file ja990759e.cif
_cod_data_source_block ti2nb6o12
_cod_original_sg_symbol_H-M 'R -3'
_cod_database_code 4116448

loop_
_symmetry_equiv_pos_as_xyz
'x, y, z'
'-y, x-y, z'
'-x+y, -x, z'
'x+2/3, y+1/3, z+1/3'
'-y+2/3, x-y+1/3, z+1/3'
'-x+y+2/3, -x+1/3, z+1/3'
'x+1/3, y+2/3, z+2/3'
'-y+1/3, x-y+2/3, z+2/3'
'-x+y+1/3, -x+2/3, z+2/3'
'-x, -y, -z'
'y, -x+y, -z'
'x-y, x, -z'
'-x+2/3, -y+1/3, -z+1/3'
'y+2/3, -x+y+1/3, -z+1/3'
'x-y+2/3, x+1/3, -z+1/3'
'-x+1/3, -y+2/3, -z+2/3'
'y+1/3, -x+y+2/3, -z+2/3'
'x-y+1/3, x+2/3, -z+2/3'

loop_
_atom_site_label
_atom_site_type_symbol
_atom_site_fract_x
_atom_site_fract_y
_atom_site_fract_z
_atom_site_U_iso_or_equiv
_atom_site_adp_type
_atom_site_occupancy
_atom_site_symmetry_multiplicity
_atom_site_calc_flag
_atom_site_refinement_flags
Nb1 Nb 0.21737(3) 0.02176(3) 0.078032(15) 0.00356(8) Uani 1 1 d .
Ti1 Ti 0.6667 0.3333 0.05928(5) 0.0036(2) Uani 1.080(4) 3 d SP
O1 O 0.0275(3) -0.1796(3) 0.17334(13) 0.0050(3) Uani 1 1 d .
O2 O 0.7429(3) 0.1723(3) -0.00058(14) 0.0066(3) Uani 1 1 d .

loop_
_atom_site_aniso_label
_atom_site_aniso_U_11
_atom_site_aniso_U_22
_atom_site_aniso_U_33
_atom_site_aniso_U_23
_atom_site_aniso_U_13
_atom_site_aniso_U_12
Nb1 0.00370(12) 0.00395(12) 0.00297(11) -0.00011(7) -0.00032(7) 0.00187(9)
Ti1 0.0041(2) 0.0041(2) 0.0025(3) 0.000 0.000 0.00205(12)
O1 0.0058(8) 0.0046(8) 0.0050(7) 0.0004(6) 0.0007(7) 0.0029(7)
O2 0.0072(8) 0.0070(9) 0.0072(7) -0.0007(6) 0.0000(7) 0.0047(7)

loop_
_atom_type_symbol
_atom_type_description
_atom_type_scat_dispersion_real
_atom_type_scat_dispersion_imag
_atom_type_scat_source
O O 0.0106 0.0060 'International Tables Vol C Tables 4.2.6.8 and 6.1.1.4'
Ti Ti 0.2776 0.4457 'International Tables Vol C Tables 4.2.6.8 and 6.1.1.4'
Nb Nb -2.0727 0.6215 'International Tables Vol C Tables 4.2.6.8 and 6.1.1.4'

loop_
_geom_angle_atom_site_label_1
_geom_angle_atom_site_label_2
_geom_angle_atom_site_label_3
_geom_angle
_geom_angle_site_symmetry_1
_geom_angle_site_symmetry_3
O2 Nb1 O1 96.20(8) 10_655 .
O2 Nb1 O2 91.006(10) 10_655 3_665
O1 Nb1 O2 170.80(8) . 3_665
O2 Nb1 O1 173.06(7) 10_655 2
O1 Nb1 O1 78.81(10) . 2
O2 Nb1 O1 93.51(7) 3_665 2
O2 Nb1 O1 95.15(7) 10_655 14
O1 Nb1 O1 97.35(6) . 14
O2 Nb1 O1 76.24(7) 3_665 14
O1 Nb1 O1 80.83(8) 2 14
O2 Nb1 Nb1 48.88(6) 10_655 11
O1 Nb1 Nb1 95.38(5) . 11
O2 Nb1 Nb1 93.66(5) 3_665 11
O1 Nb1 Nb1 135.86(5) 2 11
O1 Nb1 Nb1 142.99(5) 14 11
O2 Nb1 Nb1 93.06(6) 10_655 12
O1 Nb1 Nb1 137.77(5) . 12
O2 Nb1 Nb1 47.00(5) 3_665 12
O1 Nb1 Nb1 93.88(5) 2 12
O1 Nb1 Nb1 122.74(5) 14 12
Nb1 Nb1 Nb1 61.441(11) 11 12
O2 Nb1 Nb1 93.28(6) 10_655 3
O1 Nb1 Nb1 48.47(5) . 3
O2 Nb1 Nb1 136.97(5) 3_665 3
O1 Nb1 Nb1 87.02(5) 2 3
O1 Nb1 Nb1 145.55(5) 14 3
Nb1 Nb1 Nb1 59.279(6) 11 3
Nb1 Nb1 Nb1 90.0 12 3
O2 Nb1 Nb1 138.85(6) 10_655 2
O1 Nb1 Nb1 88.28(5) . 2
O2 Nb1 Nb1 90.06(5) 3_665 2
O1 Nb1 Nb1 46.51(5) 2 2
O1 Nb1 Nb1 124.91(5) 14 2
Nb1 Nb1 Nb1 90.0 11 2
Nb1 Nb1 Nb1 59.279(6) 12 2
Nb1 Nb1 Nb1 60.0 3 2
O2 Nb1 Ti1 90.23(6) 10_655 .
O1 Nb1 Ti1 139.12(6) . .
O2 Nb1 Ti1 34.72(5) 3_665 .
O1 Nb1 Ti1 90.47(5) 2 .
O1 Nb1 Ti1 41.79(5) 14 .
Nb1 Nb1 Ti1 118.275(17) 11 .
Nb1 Nb1 Ti1 81.706(13) 12 .
Nb1 Nb1 Ti1 171.159(13) 3 .
Nb1 Nb1 Ti1 112.537(12) 2 .
O2 Nb1 Ti1 134.93(6) 10_655 13
O1 Nb1 Ti1 39.28(5) . 13
O2 Nb1 Ti1 132.59(5) 3_665 13
O1 Nb1 Ti1 39.64(5) 2 13
O1 Nb1 Ti1 86.74(5) 14 13
Nb1 Nb1 Ti1 123.349(9) 11 13
Nb1 Nb1 Ti1 123.348(9) 12 13
Nb1 Nb1 Ti1 64.189(6) 3 13
Nb1 Nb1 Ti1 64.189(6) 2 13
Ti1 Nb1 Ti1 118.146(11) . 13
O2 Nb1 Nb1 134.52(6) 10_655 13
O1 Nb1 Nb1 87.71(5) . 13
O2 Nb1 Nb1 83.15(5) 3_665 13
O1 Nb1 Nb1 41.21(5) 2 13
O1 Nb1 Nb1 39.62(5) 14 13
Nb1 Nb1 Nb1 175.188(12) 11 13
Nb1 Nb1 Nb1 113.861(11) 12 13
Nb1 Nb1 Nb1 121.108(8) 3 13
Nb1 Nb1 Nb1 86.404(11) 2 13
Ti1 Nb1 Nb1 60.516(14) . 13
Ti1 Nb1 Nb1 57.630(8) 13 13
O2 Ti1 O2 100.47(8) . 2_655
O2 Ti1 O2 100.47(8) . 3_665
O2 Ti1 O2 100.47(8) 2_655 3_665
O2 Ti1 O1 83.60(8) . 15
O2 Ti1 O1 96.23(8) 2_655 15
O2 Ti1 O1 161.73(9) 3_665 15
O2 Ti1 O1 96.23(8) . 14
O2 Ti1 O1 161.73(8) 2_655 14
O2 Ti1 O1 83.60(8) 3_665 14
O1 Ti1 O1 78.24(8) 15 14
O2 Ti1 O1 161.73(9) . 13
O2 Ti1 O1 83.60(8) 2_655 13
O2 Ti1 O1 96.23(8) 3_665 13
O1 Ti1 O1 78.24(8) 15 13
O1 Ti1 O1 78.24(8) 14 13
O2 Ti1 Nb1 39.90(6) . 2_655
O2 Ti1 Nb1 97.36(6) 2_655 2_655
O2 Ti1 Nb1 139.19(6) 3_665 2_655
O1 Ti1 Nb1 44.01(5) 15 2_655
O1 Ti1 Nb1 90.69(5) 14 2_655
O1 Ti1 Nb1 122.15(6) 13 2_655
O2 Ti1 Nb1 97.36(6) . .
O2 Ti1 Nb1 139.19(6) 2_655 .
O2 Ti1 Nb1 39.90(6) 3_665 .
O1 Ti1 Nb1 122.15(6) 15 .
O1 Ti1 Nb1 44.01(5) 14 .
O1 Ti1 Nb1 90.69(5) 13 .
Nb1 Ti1 Nb1 119.282(4) 2_655 .
O2 Ti1 Nb1 139.19(6) . 3_665
O2 Ti1 Nb1 39.90(6) 2_655 3_665
O2 Ti1 Nb1 97.36(6) 3_665 3_665
O1 Ti1 Nb1 90.69(5) 15 3_665
O1 Ti1 Nb1 122.15(6) 14 3_665
O1 Ti1 Nb1 44.01(5) 13 3_665
Nb1 Ti1 Nb1 119.282(4) 2_655 3_665
Nb1 Ti1 Nb1 119.282(4) . 3_665
O2 Ti1 Nb1 87.92(6) . 14
O2 Ti1 Nb1 134.69(7) 2_655 14
O2 Ti1 Nb1 121.84(6) 3_665 14
O1 Ti1 Nb1 40.08(5) 15 14
O1 Ti1 Nb1 38.26(5) 14 14
O1 Ti1 Nb1 76.94(6) 13 14
Nb1 Ti1 Nb1 61.854(11) 2_655 14
Nb1 Ti1 Nb1 82.070(13) . 14
Nb1 Ti1 Nb1 112.88(2) 3_665 14
O2 Ti1 Nb1 121.85(6) . 15
O2 Ti1 Nb1 87.91(6) 2_655 15
O2 Ti1 Nb1 134.69(7) 3_665 15
O1 Ti1 Nb1 38.26(5) 15 15
O1 Ti1 Nb1 76.94(6) 14 15
O1 Ti1 Nb1 40.08(5) 13 15
Nb1 Ti1 Nb1 82.070(13) 2_655 15
Nb1 Ti1 Nb1 112.88(2) . 15
Nb1 Ti1 Nb1 61.853(11) 3_665 15
Nb1 Ti1 Nb1 51.622(13) 14 15
O2 Ti1 Nb1 134.69(7) . 13
O2 Ti1 Nb1 121.84(6) 2_655 13
O2 Ti1 Nb1 87.91(6) 3_665 13
O1 Ti1 Nb1 76.94(6) 15 13
O1 Ti1 Nb1 40.08(5) 14 13
O1 Ti1 Nb1 38.26(5) 13 13
Nb1 Ti1 Nb1 112.88(2) 2_655 13
Nb1 Ti1 Nb1 61.854(11) . 13
Nb1 Ti1 Nb1 82.069(13) 3_665 13
Nb1 Ti1 Nb1 51.622(13) 14 13
Nb1 Ti1 Nb1 51.621(13) 15 13
Nb1 O1 Ti1 102.46(8) . 13
Nb1 O1 Nb1 85.02(7) . 3
Ti1 O1 Nb1 100.28(8) 13 3
Nb1 O1 Nb1 161.85(10) . 15_445
Ti1 O1 Nb1 94.20(7) 13 15_445
Nb1 O1 Nb1 99.17(8) 3 15_445
Ti1 O2 Nb1 170.26(12) . 10_655
Ti1 O2 Nb1 105.38(9) . 2_655
Nb1 O2 Nb1 84.11(7) 10_655 2_655

loop_
_geom_bond_atom_site_label_1
_geom_bond_atom_site_label_2
_geom_bond_distance
_geom_bond_site_symmetry_2
Nb1 O2 2.0512(19) 10_655
Nb1 O1 2.0757(19) .
Nb1 O2 2.113(2) 3_665
Nb1 O1 2.1417(19) 2
Nb1 O1 2.2123(19) 14
Nb1 Nb1 2.7896(4) 11
Nb1 Nb1 2.7896(4) 12
Nb1 Nb1 2.8502(4) 3
Nb1 Nb1 2.8502(4) 2
Nb1 Ti1 3.1758(3) .
Nb1 Ti1 3.2731(7) 13
Nb1 Nb1 3.3154(5) 13
Ti1 O2 1.8759(19) .
Ti1 O2 1.8759(19) 2_655
Ti1 O2 1.8759(19) 3_665
Ti1 O1 2.1220(19) 15
Ti1 O1 2.1221(19) 14
Ti1 O1 2.1221(19) 13
Ti1 Nb1 3.1758(3) 2_655
Ti1 Nb1 3.1758(3) 3_665
Ti1 Nb1 3.2731(7) 14
Ti1 Nb1 3.2731(7) 15
Ti1 Nb1 3.2731(7) 13
O1 Ti1 2.1221(19) 13
O1 Nb1 2.1417(19) 3
O1 Nb1 2.2123(19) 15_445
O2 Nb1 2.0512(19) 10_655
O2 Nb1 2.113(2) 2_655
